data_7158578
loop_
_publ_author_name
'Krishna, Anugam V.'
'Ramachary, Dhevalapally B.'

_publ_section_title
;
 The seven-step, one-pot regioselective synthesis of biologically
 important 3-aryllawsones: scope and applications.
;
_journal_issue 19
_journal_name_full 'Organic &amp; biomolecular chemistry'
_journal_page_first 3948
_journal_page_last 3954
_journal_paper_doi 10.1039/d2ob00438k
_journal_volume 20
_journal_year 2022
_chemical_formula_moiety 'C18 H14 O4'
_chemical_formula_sum 'C18 H14 O4'
_chemical_formula_weight 294.29
_space_group_crystal_system triclinic
_space_group_IT_number 2
_space_group_name_Hall '-P 1'
_space_group_name_H-M_alt 'P -1'
_atom_sites_solution_hydrogens geom
_audit_creation_date 2021-07-08
_audit_creation_method
;
Olex2 1.2
(compiled 2018.05.29 svn.r3508 for OlexSys, GUI svn.r5506)
;
_audit_update_record
;
2021-12-09 deposited with the CCDC.	2022-03-17 downloaded from the CCDC.
;
_cell_angle_alpha 71.516(13)
_cell_angle_beta 87.083(9)
_cell_angle_gamma 75.865(10)
_cell_formula_units_Z 2
_cell_length_a 5.4420(5)
_cell_length_b 10.6713(15)
_cell_length_c 12.7912(18)
_cell_measurement_reflns_used 2237
_cell_measurement_temperature 295(1)
_cell_measurement_theta_max 24.4020
_cell_measurement_theta_min 2.0670
_cell_volume 682.89(16)
_computing_cell_refinement 'CrysAlisPro 1.171.40.35a (Rigaku OD, 2018)'
_computing_data_collection 'CrysAlisPro 1.171.40.35a (Rigaku OD, 2018)'
_computing_data_reduction 'CrysAlisPro 1.171.40.35a (Rigaku OD, 2018)'
_computing_molecular_graphics 'Olex2 (Dolomanov et al., 2009)'
_computing_publication_material 'Olex2 (Dolomanov et al., 2009)'
_computing_structure_refinement 'XL (Sheldrick, 2008)'
_computing_structure_solution 'ShelXT (Sheldrick, 2015)'
_diffrn_ambient_environment air
_diffrn_ambient_temperature 295(1)
_diffrn_detector 'CCD plate'
_diffrn_detector_area_resol_mean 10.0000
_diffrn_detector_type HyPix3000
_diffrn_measured_fraction_theta_full 0.984
_diffrn_measured_fraction_theta_max 0.984
_diffrn_measurement_details
;
List of Runs (angles in degrees, time in seconds):

  # Type    Start    End  Width  t~exp~   \w     \q     \k     \f   Frames
#--------------------------------------------------------------------------
  1  \w    -37.00  17.00   0.50   12.00    --  -15.60 -94.00 -60.00  108
  2  \w     19.00  44.00   0.50   12.00    --   16.22-130.00 -34.00   50
  3  \w    -28.00  -2.00   0.50   12.00    --  -15.60 -30.00 -90.00   52
  4  \w    -15.00  40.00   0.50   12.00    --   16.22 -30.00 -90.00  110
  5  \w     57.00  88.00   0.50   12.00    --   16.22  30.00-120.00   62
  6  \w      8.00  43.00   0.50   12.00    --   16.22  30.00-120.00   70
  7  \w    -30.00  21.00   0.50   12.00    --  -15.60 -94.00 -30.00  102
  8  \w    -56.00 -22.00   0.50   12.00    --   16.22 -30.00 -90.00   68
  9  \w    -86.00 -45.00   0.50   12.00    --  -15.60 -30.00 -90.00   82
 10  \w    -87.00 -49.00   0.50   12.00    --  -15.60 -30.00   0.00   76
 11  \w      6.00  32.00   0.50   12.00    --   16.22 -30.00  60.00   52
 12  \w     -7.00  86.00   0.50   12.00    --   16.22  45.00  90.00  186
 13  \w     49.00  75.00   0.50   12.00    --   16.22  45.00 120.00   52
 14  \w     10.00  35.00   0.50   12.00    --   16.22  45.00 120.00   50
 15  \w    -43.00 -18.00   0.50   12.00    --  -15.60 130.00  37.00   50
 16  \w    -55.00 -29.00   0.50   12.00    --   16.22 -30.00  60.00   52
 17  \w    -37.00 -11.00   0.50   12.00    --   16.22 -94.00  90.00   52
 18  \w     47.00  75.00   0.50   12.00    --   16.22-139.00 150.00   56
 19  \w    -37.00  21.00   0.50   12.00    --  -15.60 -94.00 150.00  116
 20  \w    -85.00  16.00   0.50   12.00    --  -15.60 -77.00 150.00  202
 21  \w    -65.00 -17.00   0.50   12.00    --  -15.60 139.00-148.00   96
 22  \w    -46.00  36.00   0.50   12.00    --   16.22 -45.00-180.00  164
;
_diffrn_measurement_device 'four-circle diffractometer'
_diffrn_measurement_device_type 'XtaLAB Synergy, Single source at offset/far, HyPix3000'
_diffrn_measurement_method '\w scans'
_diffrn_orient_matrix_type 'CrysAlisPro convention (1999,Acta A55,543-557)'
_diffrn_orient_matrix_UB_11 0.0007871000
_diffrn_orient_matrix_UB_12 0.0192100000
_diffrn_orient_matrix_UB_13 -0.0584023000
_diffrn_orient_matrix_UB_21 0.0067740000
_diffrn_orient_matrix_UB_22 0.0664032000
_diffrn_orient_matrix_UB_23 -0.0024336000
_diffrn_orient_matrix_UB_31 0.1342894000
_diffrn_orient_matrix_UB_32 -0.0208714000
_diffrn_orient_matrix_UB_33 0.0021548000
_diffrn_radiation_monochromator mirror
_diffrn_radiation_probe x-ray
_diffrn_radiation_type MoK\a
_diffrn_radiation_wavelength 0.71073
_diffrn_reflns_av_unetI/netI 0.1054
_diffrn_reflns_Laue_measured_fraction_full 0.984
_diffrn_reflns_Laue_measured_fraction_max 0.984
_diffrn_reflns_limit_h_max 6
_diffrn_reflns_limit_h_min -6
_diffrn_reflns_limit_k_max 12
_diffrn_reflns_limit_k_min -12
_diffrn_reflns_limit_l_max 15
_diffrn_reflns_limit_l_min -9
_diffrn_reflns_number 2382
_diffrn_reflns_point_group_measured_fraction_full 0.984
_diffrn_reflns_point_group_measured_fraction_max 0.984
_diffrn_reflns_theta_full 25.027
_diffrn_reflns_theta_max 25.027
_diffrn_reflns_theta_min 2.073
_diffrn_source 'micro-focus sealed X-ray tube'
_diffrn_source_type 'PhotonJet (Mo) X-ray Source'
_exptl_absorpt_coefficient_mu 0.101
_exptl_absorpt_correction_T_max 1.00000
_exptl_absorpt_correction_T_min 0.26414
_exptl_absorpt_correction_type multi-scan
_exptl_absorpt_process_details
;
CrysAlisPro 1.171.40.35a (Rigaku Oxford Diffraction, 2018)
Empirical absorption correction using spherical harmonics,
 implemented in SCALE3 ABSPACK scaling algorithm.
;
_exptl_crystal_colour 'metallic yellowish yellow'
_exptl_crystal_colour_lustre metallic
_exptl_crystal_colour_modifier yellowish
_exptl_crystal_colour_primary yellow
_exptl_crystal_density_diffrn 1.431
_exptl_crystal_description plate
_exptl_crystal_F_000 308
_exptl_crystal_size_max 0.2
_exptl_crystal_size_mid 0.15
_exptl_crystal_size_min 0.1
_refine_diff_density_max 0.249
_refine_diff_density_min -0.298
_refine_diff_density_rms 0.069
_refine_ls_extinction_method none
_refine_ls_goodness_of_fit_ref 1.030
_refine_ls_hydrogen_treatment constr
_refine_ls_matrix_type full
_refine_ls_number_parameters 202
_refine_ls_number_reflns 2382
_refine_ls_number_restraints 76
_refine_ls_restrained_S_all 1.017
_refine_ls_R_factor_all 0.1291
_refine_ls_R_factor_gt 0.0775
_refine_ls_shift/su_max 0.000
_refine_ls_shift/su_mean 0.000
_refine_ls_structure_factor_coef Fsqd
_refine_ls_weighting_details 'w=1/[\s^2^(Fo^2^)+(0.1013P)^2^] where P=(Fo^2^+2Fc^2^)/3'
_refine_ls_weighting_scheme calc
_refine_ls_wR_factor_gt 0.1854
_refine_ls_wR_factor_ref 0.2290
_reflns_Friedel_coverage 0.000
_reflns_number_gt 1280
_reflns_number_total 2382
_reflns_threshold_expression 'I > 2\s(I)'
_cod_data_source_file d2ob00438k4.cif
_cod_data_source_block dbr29a
_cod_depositor_comments 'Adding full bibliography for 7158576--7158579.cif.'
_cod_database_code 7158578
_shelx_shelxl_version_number 2014/7
_chemical_oxdiff_formula 'C H N O'
_shelx_space_group_comment
;
The symmetry employed for this shelxl refinement is uniquely defined
by the following loop, which should always be used as a source of
symmetry information in preference to the above space-group names.
They are only intended as comments.
;
_shelx_estimated_absorpt_t_max 0.990
_shelx_estimated_absorpt_t_min 0.980
_reflns_odcompleteness_completeness 97.43
_reflns_odcompleteness_iscentric 1
_reflns_odcompleteness_theta 26.32
_olex2_refinement_description
;
1. Twinned data refinement
 Scales: 0.861(4)
 0.139(4)
2. Fixed Uiso
 At 1.2 times of:
  All C(H) groups, All C(H,H) groups
 At 1.5 times of:
  All C(H,H,H) groups, All O(H) groups
3. Rigid bond restraints
 All non-hydrogen atoms
 with sigma for 1-2 distances of 0.01 and sigma for 1-3 distances of 0.01
 All non-hydrogen atoms
 with sigma for 1-2 distances of 0.01 and sigma for 1-3 distances of 0.01
4. Uiso/Uaniso restraints and constraints
All non-hydrogen atoms have similar U: within 1.34A with sigma of 0.04 and
sigma for terminal atoms of 0.08
All non-hydrogen atoms have similar U: within 1.34A with sigma of 0.04 and
sigma for terminal atoms of 0.08
5.a Secondary CH2 refined with riding coordinates:
 C12(H12A,H12B)
5.b Aromatic/amide H refined with riding coordinates:
 C4(H4A), C7(H7), C3(H3), C14(H14), C15(H15), C18(H18), C16(H16), C17(H17)
5.c Idealised Me refined as rotating group:
 C1(H1A,H1B,H1C)
5.d Idealised tetrahedral OH refined as rotating group:
 O4(H4)
;
_olex2_submission_special_instructions 'No special instructions were received'
_oxdiff_exptl_absorpt_empirical_details
;
Empirical correction (ABSPACK) includes:
- Absorption correction using spherical harmonics
- Frame scaling
;
_oxdiff_exptl_absorpt_empirical_full_max 5.762
_oxdiff_exptl_absorpt_empirical_full_min 0.281

loop_
_space_group_symop_operation_xyz
'x, y, z'
'-x, -y, -z'

loop_
_atom_site_label
_atom_site_type_symbol
_atom_site_fract_x
_atom_site_fract_y
_atom_site_fract_z
_atom_site_U_iso_or_equiv
_atom_site_adp_type
_atom_site_occupancy
_atom_site_site_symmetry_order
_atom_site_calc_flag
_atom_site_refinement_flags_posn
_atom_site_refinement_flags_adp
_atom_site_refinement_flags_occupancy
_atom_site_disorder_assembly
_atom_site_disorder_group
O4 O 0.9096(5) 0.4914(3) 0.3355(2) 0.0530(8) Uani 1 1 d . U . . .
H4 H 0.9634 0.5051 0.3885 0.079 Uiso 1 1 calc GR . . . .
O1 O 0.0870(5) -0.0010(3) 0.6359(2) 0.0546(8) Uani 1 1 d . U . . .
O3 O 0.8066(5) 0.4074(3) 0.5489(2) 0.0548(8) Uani 1 1 d . U . . .
O2 O 0.3685(5) 0.2441(3) 0.2700(2) 0.0616(8) Uani 1 1 d . U . . .
C5 C 0.5404(6) 0.2697(3) 0.5294(3) 0.0416(9) Uani 1 1 d . U . . .
C6 C 0.4273(6) 0.2273(3) 0.4551(3) 0.0387(9) Uani 1 1 d . U . . .
C2 C 0.2355(6) 0.0884(4) 0.6062(3) 0.0449(9) Uani 1 1 d . U . . .
C4 C 0.4952(7) 0.2235(4) 0.6411(3) 0.0484(10) Uani 1 1 d . U . . .
H4A H 0.5661 0.2545 0.6899 0.058 Uiso 1 1 calc R . . . .
C10 C 0.7552(6) 0.4073(3) 0.3701(3) 0.0410(9) Uani 1 1 d . U . . .
C7 C 0.2775(6) 0.1367(3) 0.4941(3) 0.0423(9) Uani 1 1 d . U . . .
H7 H 0.2035 0.1074 0.4450 0.051 Uiso 1 1 calc R . . . .
C8 C 0.4762(7) 0.2779(4) 0.3352(3) 0.0470(10) Uani 1 1 d . U . . .
C11 C 0.7050(6) 0.3626(4) 0.4888(3) 0.0445(9) Uani 1 1 d . U . . .
C13 C 0.5692(7) 0.5697(4) 0.1206(3) 0.0466(10) Uani 1 1 d . U . . .
C9 C 0.6472(6) 0.3690(3) 0.2969(3) 0.0456(10) Uani 1 1 d . U . . .
C3 C 0.3457(7) 0.1318(4) 0.6805(3) 0.0495(10) Uani 1 1 d . U . . .
H3 H 0.3188 0.0993 0.7556 0.059 Uiso 1 1 calc R . . . .
C12 C 0.6927(7) 0.4198(4) 0.1746(3) 0.0509(10) Uani 1 1 d . U . . .
H12A H 0.6278 0.3668 0.1383 0.061 Uiso 1 1 calc R . . . .
H12B H 0.8739 0.4048 0.1635 0.061 Uiso 1 1 calc R . . . .
C1 C 0.0341(7) -0.0533(4) 0.7499(3) 0.0576(11) Uani 1 1 d . U . . .
H1A H -0.0704 -0.1164 0.7589 0.086 Uiso 1 1 calc GR . . . .
H1B H -0.0530 0.0203 0.7760 0.086 Uiso 1 1 calc GR . . . .
H1C H 0.1902 -0.0991 0.7915 0.086 Uiso 1 1 calc GR . . . .
C14 C 0.3263(7) 0.6261(4) 0.1464(3) 0.0581(11) Uani 1 1 d . U . . .
H14 H 0.2368 0.5717 0.1973 0.070 Uiso 1 1 calc R . . . .
C15 C 0.2162(8) 0.7615(5) 0.0977(4) 0.0700(13) Uani 1 1 d . U . . .
H15 H 0.0520 0.7976 0.1154 0.084 Uiso 1 1 calc R . . . .
C18 C 0.6931(8) 0.6529(4) 0.0439(3) 0.0631(12) Uani 1 1 d . U . . .
H18 H 0.8552 0.6166 0.0242 0.076 Uiso 1 1 calc R . . . .
C16 C 0.3444(10) 0.8445(5) 0.0234(4) 0.0738(13) Uani 1 1 d . U . . .
H16 H 0.2705 0.9369 -0.0074 0.089 Uiso 1 1 calc R . . . .
C17 C 0.5822(9) 0.7897(5) -0.0048(4) 0.0767(14) Uani 1 1 d . U . . .
H17 H 0.6697 0.8443 -0.0567 0.092 Uiso 1 1 calc R . . . .

loop_
_atom_site_aniso_label
_atom_site_aniso_U_11
_atom_site_aniso_U_22
_atom_site_aniso_U_33
_atom_site_aniso_U_23
_atom_site_aniso_U_13
_atom_site_aniso_U_12
O4 0.0655(17) 0.0519(17) 0.0514(18) -0.0166(14) 0.0065(14) -0.0324(13)
O1 0.0667(17) 0.0550(17) 0.0482(18) -0.0117(13) 0.0054(13) -0.0325(13)
O3 0.0665(17) 0.0534(17) 0.0513(19) -0.0181(14) 0.0042(13) -0.0251(13)
O2 0.0793(19) 0.067(2) 0.0492(19) -0.0186(15) 0.0080(14) -0.0386(15)
C5 0.045(2) 0.0288(19) 0.048(2) -0.0071(17) 0.0023(16) -0.0105(15)
C6 0.048(2) 0.0302(19) 0.044(2) -0.0151(17) -0.0028(16) -0.0137(15)
C2 0.049(2) 0.036(2) 0.050(3) -0.0121(18) 0.0070(17) -0.0144(16)
C4 0.056(2) 0.039(2) 0.048(3) -0.0100(19) 0.0011(18) -0.0127(17)
C10 0.045(2) 0.033(2) 0.051(2) -0.0184(18) 0.0028(17) -0.0148(16)
C7 0.053(2) 0.039(2) 0.041(2) -0.0172(18) -0.0011(16) -0.0161(16)
C8 0.053(2) 0.036(2) 0.051(3) -0.0120(19) 0.0019(18) -0.0115(16)
C11 0.049(2) 0.033(2) 0.051(3) -0.0155(19) 0.0017(17) -0.0076(17)
C13 0.059(2) 0.046(2) 0.039(2) -0.0130(18) 0.0017(17) -0.0211(18)
C9 0.050(2) 0.032(2) 0.052(3) -0.0098(18) 0.0078(17) -0.0111(16)
C3 0.060(2) 0.044(2) 0.043(3) -0.0083(19) 0.0053(18) -0.0183(18)
C12 0.062(2) 0.046(2) 0.048(3) -0.0161(19) 0.0088(18) -0.0207(18)
C1 0.073(3) 0.055(3) 0.048(3) -0.010(2) 0.011(2) -0.031(2)
C14 0.060(2) 0.058(3) 0.056(3) -0.012(2) 0.0062(19) -0.021(2)
C15 0.073(3) 0.064(3) 0.069(4) -0.022(3) -0.007(2) -0.006(2)
C18 0.073(3) 0.059(3) 0.057(3) -0.012(2) 0.014(2) -0.025(2)
C16 0.101(4) 0.050(3) 0.068(3) -0.013(2) -0.011(3) -0.019(2)
C17 0.103(3) 0.060(3) 0.064(3) -0.001(2) 0.009(3) -0.038(3)

loop_
_atom_type_symbol
_atom_type_description
_atom_type_scat_dispersion_real
_atom_type_scat_dispersion_imag
_atom_type_scat_source
C C 0.0033 0.0016 'International Tables Vol C Tables 4.2.6.8 and 6.1.1.4'
H H 0.0000 0.0000 'International Tables Vol C Tables 4.2.6.8 and 6.1.1.4'
O O 0.0106 0.0060 'International Tables Vol C Tables 4.2.6.8 and 6.1.1.4'

loop_
_geom_angle_atom_site_label_1
_geom_angle_atom_site_label_2
_geom_angle_atom_site_label_3
_geom_angle
_geom_angle_site_symmetry_1
_geom_angle_site_symmetry_3
_geom_angle_publ_flag
C10 O4 H4 109.5 . . ?
C2 O1 C1 118.6(3) . . ?
C6 C5 C11 119.6(4) . . ?
C4 C5 C6 120.1(3) . . ?
C4 C5 C11 120.3(4) . . ?
C5 C6 C8 119.7(3) . . ?
C7 C6 C5 119.5(4) . . ?
C7 C6 C8 120.8(4) . . ?
O1 C2 C7 115.8(4) . . ?
O1 C2 C3 124.0(4) . . ?
C7 C2 C3 120.2(3) . . ?
C5 C4 H4A 119.7 . . ?
C3 C4 C5 120.5(4) . . ?
C3 C4 H4A 119.7 . . ?
O4 C10 C11 117.8(3) . . ?
O4 C10 C9 119.8(3) . . ?
C9 C10 C11 122.3(3) . . ?
C6 C7 C2 120.5(4) . . ?
C6 C7 H7 119.7 . . ?
C2 C7 H7 119.7 . . ?
O2 C8 C6 119.2(3) . . ?
O2 C8 C9 121.3(4) . . ?
C9 C8 C6 119.5(4) . . ?
O3 C11 C5 123.4(4) . . ?
O3 C11 C10 117.4(3) . . ?
C5 C11 C10 119.2(4) . . ?
C14 C13 C12 120.9(3) . . ?
C18 C13 C12 121.2(3) . . ?
C18 C13 C14 117.9(4) . . ?
C10 C9 C8 119.6(4) . . ?
C10 C9 C12 121.8(3) . . ?
C8 C9 C12 118.5(4) . . ?
C2 C3 H3 120.4 . . ?
C4 C3 C2 119.2(4) . . ?
C4 C3 H3 120.4 . . ?
C13 C12 H12A 108.8 . . ?
C13 C12 H12B 108.8 . . ?
C9 C12 C13 113.6(3) . . ?
C9 C12 H12A 108.8 . . ?
C9 C12 H12B 108.8 . . ?
H12A C12 H12B 107.7 . . ?
O1 C1 H1A 109.5 . . ?
O1 C1 H1B 109.5 . . ?
O1 C1 H1C 109.5 . . ?
H1A C1 H1B 109.5 . . ?
H1A C1 H1C 109.5 . . ?
H1B C1 H1C 109.5 . . ?
C13 C14 H14 119.7 . . ?
C15 C14 C13 120.6(4) . . ?
C15 C14 H14 119.7 . . ?
C14 C15 H15 119.5 . . ?
C16 C15 C14 121.0(4) . . ?
C16 C15 H15 119.5 . . ?
C13 C18 H18 119.3 . . ?
C13 C18 C17 121.4(4) . . ?
C17 C18 H18 119.3 . . ?
C15 C16 H16 120.5 . . ?
C17 C16 C15 119.0(4) . . ?
C17 C16 H16 120.5 . . ?
C18 C17 H17 120.0 . . ?
C16 C17 C18 120.0(4) . . ?
C16 C17 H17 120.0 . . ?

loop_
_geom_bond_atom_site_label_1
_geom_bond_atom_site_label_2
_geom_bond_distance
_geom_bond_site_symmetry_2
_geom_bond_publ_flag
O4 H4 0.8200 . ?
O4 C10 1.336(4) . ?
O1 C2 1.350(4) . ?
O1 C1 1.428(4) . ?
O3 C11 1.237(4) . ?
O2 C8 1.230(4) . ?
C5 C6 1.399(5) . ?
C5 C4 1.386(5) . ?
C5 C11 1.454(5) . ?
C6 C7 1.374(5) . ?
C6 C8 1.489(5) . ?
C2 C7 1.389(5) . ?
C2 C3 1.397(5) . ?
C4 H4A 0.9300 . ?
C4 C3 1.381(5) . ?
C10 C11 1.472(5) . ?
C10 C9 1.344(5) . ?
C7 H7 0.9300 . ?
C8 C9 1.464(5) . ?
C13 C12 1.520(5) . ?
C13 C14 1.383(5) . ?
C13 C18 1.370(5) . ?
C9 C12 1.514(5) . ?
C3 H3 0.9300 . ?
C12 H12A 0.9700 . ?
C12 H12B 0.9700 . ?
C1 H1A 0.9600 . ?
C1 H1B 0.9600 . ?
C1 H1C 0.9600 . ?
C14 H14 0.9300 . ?
C14 C15 1.371(5) . ?
C15 H15 0.9300 . ?
C15 C16 1.369(6) . ?
C18 H18 0.9300 . ?
C18 C17 1.384(6) . ?
C16 H16 0.9300 . ?
C16 C17 1.365(6) . ?
C17 H17 0.9300 . ?

loop_
_twin_individual_id
_twin_individual_mass_fraction_refined
1 0.861(4)
2 0.139(4)
